data_2014714
loop_
_publ_author_name
'M. Enriqueta D\'iaz de Vivar'
'Sergio Baggio'
'Mu\~oz, Juan Carlos'
'Ricardo Baggio'

_publ_section_title
;Di-\m-sulfito-bis[(4,4'-dimethyl-2,2'-bipyridine)zinc(II)] dihydrate and
 poly[[aqua(1,10-phenanthroline)zinc(II)]-\m~3~-sulfito-zinc(II)-\m~3~-sulfito]
;
_journal_issue 1
_journal_name_full 'Acta Crystallographica Section C'
_journal_page_first m30
_journal_page_last m33
_journal_paper_doi 10.1107/S0108270104029865
_journal_volume 61
_journal_year 2005
_chemical_formula_iupac '[Zn2 (S O3)2 (C12 H12 N2)], 2H2 O'
_chemical_formula_moiety 'C24 H24 N4 O6 S2 Zn2, 2H2 O'
_chemical_formula_sum 'C24 H28 N4 O8 S2 Zn2'
_chemical_formula_weight 695.36
_chemical_name_systematic
;
di-\m-sulfito-\k^3^O,O':O'';\k^3^O:O',O''-bis[(4,4'-dimethyl-2,2'-bipyridine-
\k^2^N,N')zinc(II)] dihydrate
;
_space_group_IT_number 2
_symmetry_cell_setting triclinic
_symmetry_space_group_name_Hall '-P 1'
_symmetry_space_group_name_H-M 'P -1'
_atom_sites_solution_hydrogens geom
_atom_sites_solution_primary direct
_atom_sites_solution_secondary difmap
_audit_creation_method SHELXL-97
_cell_angle_alpha 113.233(8)
_cell_angle_beta 96.932(9)
_cell_angle_gamma 106.746(9)
_cell_formula_units_Z 1
_cell_length_a 7.534(4)
_cell_length_b 9.621(5)
_cell_length_c 11.051(5)
_cell_measurement_reflns_used 273
_cell_measurement_temperature 296(2)
_cell_measurement_theta_max 25.45
_cell_measurement_theta_min 4.02
_cell_volume 679.4(6)
_computing_cell_refinement 'SAINT-NT (Bruker, 2000)'
_computing_data_collection 'SMART-NT (Bruker, 2001)'
_computing_data_reduction SAINT-NT
_computing_molecular_graphics 'XP in SHELXTL-PC (Sheldrick, 1994)'
_computing_publication_material SHELXL97
_computing_structure_refinement 'SHELXL97 (Sheldrick, 1997)'
_computing_structure_solution 'SHELXS97 (Sheldrick, 1997)'
_diffrn_ambient_temperature 296(2)
_diffrn_measured_fraction_theta_full 0.740
_diffrn_measured_fraction_theta_max 0.644
_diffrn_measurement_device_type 'Bruker SMART CCD area-detector'
_diffrn_measurement_method '\f and \w scans'
_diffrn_radiation_monochromator graphite
_diffrn_radiation_source 'fine-focus sealed tube'
_diffrn_radiation_type MoK\a
_diffrn_radiation_wavelength 0.71070
_diffrn_reflns_av_R_equivalents 0.079
_diffrn_reflns_av_sigmaI/netI 0.042
_diffrn_reflns_limit_h_max 9
_diffrn_reflns_limit_h_min -9
_diffrn_reflns_limit_k_max 11
_diffrn_reflns_limit_k_min -11
_diffrn_reflns_limit_l_max 14
_diffrn_reflns_limit_l_min 0
_diffrn_reflns_number 2037
_diffrn_reflns_theta_full 25.00
_diffrn_reflns_theta_max 27.60
_diffrn_reflns_theta_min 2.08
_diffrn_standards_number 0
_exptl_absorpt_coefficient_mu 1.975
_exptl_absorpt_correction_T_max 0.82
_exptl_absorpt_correction_T_min 0.66
_exptl_absorpt_correction_type multi-scan
_exptl_absorpt_process_details
;
[SADABS (Sheldrick, 1996) in SAINT-NT (Bruker, 2000)]
;
_exptl_crystal_colour colorless
_exptl_crystal_density_diffrn 1.700
_exptl_crystal_density_method 'not measured'
_exptl_crystal_description blocks
_exptl_crystal_F_000 356
_exptl_crystal_size_max 0.22
_exptl_crystal_size_mid 0.20
_exptl_crystal_size_min 0.10
_refine_diff_density_max 0.947
_refine_diff_density_min -1.296
_refine_ls_extinction_method none
_refine_ls_goodness_of_fit_ref 1.013
_refine_ls_hydrogen_treatment mixed
_refine_ls_matrix_type full
_refine_ls_number_parameters 191
_refine_ls_number_reflns 2037
_refine_ls_number_restraints 3
_refine_ls_restrained_S_all 1.012
_refine_ls_R_factor_all 0.0720
_refine_ls_R_factor_gt 0.0639
_refine_ls_shift/su_max 0.011
_refine_ls_shift/su_mean 0.002
_refine_ls_structure_factor_coef Fsqd
_refine_ls_weighting_details 'calc w=1/[\s^2^(Fo^2^)+(0.1397P)^2^] where P=(Fo^2^+2Fc^2^)/3'
_refine_ls_weighting_scheme calc
_refine_ls_wR_factor_gt 0.1765
_refine_ls_wR_factor_ref 0.1820
_reflns_number_gt 1623
_reflns_number_total 2037
_reflns_threshold_expression I>2\s(I)
_cod_data_source_file ob1207.cif
_cod_data_source_block I
_cod_original_sg_symbol_H-M P_-1
_cod_database_code 2014714

loop_
_symmetry_equiv_pos_as_xyz
'x, y, z'
'-x, -y, -z'

loop_
_atom_site_label
_atom_site_fract_x
_atom_site_fract_y
_atom_site_fract_z
_atom_site_U_iso_or_equiv
_atom_site_adp_type
_atom_site_calc_flag
_atom_site_refinement_flags
_atom_site_occupancy
_atom_site_disorder_assembly
_atom_site_disorder_group
_atom_site_type_symbol
Zn1 0.57473(9) 0.72053(8) 0.51318(8) 0.0329(3) Uani d . 1 . . Zn
S1 0.2636(2) 0.5645(2) 0.5775(2) 0.0426(5) Uani d . 1 . . S
O1 0.2433(6) 0.3882(5) 0.5324(6) 0.0444(13) Uani d . 1 . . O
O2 0.2877(6) 0.5956(6) 0.4537(5) 0.0465(13) Uani d . 1 . . O
O3 0.4638(7) 0.6687(6) 0.6720(6) 0.0530(14) Uani d . 1 . . O
N1 0.5933(7) 0.8282(6) 0.3794(6) 0.0326(12) Uani d . 1 . . N
N2 0.7506(7) 0.9559(6) 0.6438(6) 0.0340(12) Uani d . 1 . . N
C1 0.5070(9) 0.7535(8) 0.2435(7) 0.0411(17) Uani d . 1 . . C
H1 0.4134 0.6495 0.2049 0.049 Uiso calc R 1 . . H
C2 0.5531(9) 0.8261(8) 0.1609(7) 0.0395(16) Uani d . 1 . . C
H2 0.4917 0.7717 0.0679 0.047 Uiso calc R 1 . . H
C3 0.6921(8) 0.9812(8) 0.2173(7) 0.0356(15) Uani d . 1 . . C
C4 0.7788(8) 1.0570(7) 0.3549(6) 0.0289(13) Uani d . 1 . . C
H4 0.8734 1.1607 0.3950 0.035 Uiso calc R 1 . . H
C5 0.7249(8) 0.9785(7) 0.4350(7) 0.0276(13) Uani d . 1 . . C
C6 0.8084(7) 1.0543(7) 0.5838(7) 0.0294(14) Uani d . 1 . . C
C7 0.9384(8) 1.2139(7) 0.6608(7) 0.0324(14) Uani d . 1 . . C
H7 0.9761 1.2794 0.6181 0.039 Uiso calc R 1 . . H
C8 1.0115(8) 1.2754(7) 0.7989(7) 0.0358(15) Uani d . 1 . . C
C9 0.9502(9) 1.1742(8) 0.8575(7) 0.0386(16) Uani d . 1 . . C
H9 0.9974 1.2119 0.9509 0.046 Uiso calc R 1 . . H
C10 0.8212(9) 1.0196(8) 0.7802(7) 0.0403(17) Uani d . 1 . . C
H10 0.7799 0.9550 0.8232 0.048 Uiso calc R 1 . . H
C11 0.7470(11) 1.0632(10) 0.1271(8) 0.0514(19) Uani d . 1 . . C
H11A 0.6412 1.0876 0.0950 0.077 Uiso calc R 1 . . H
H11B 0.7773 0.9915 0.0505 0.077 Uiso calc R 1 . . H
H11C 0.8570 1.1621 0.1790 0.077 Uiso calc R 1 . . H
C12 1.1555(10) 1.4472(8) 0.8816(8) 0.0473(18) Uani d . 1 . . C
H12A 1.0891 1.5192 0.9185 0.071 Uiso calc R 1 . . H
H12B 1.2252 1.4795 0.8240 0.071 Uiso calc R 1 . . H
H12C 1.2436 1.4522 0.9550 0.071 Uiso calc R 1 . . H
O1W 0.2283(12) 0.3627(9) 0.1817(8) 0.081(2) Uani d D 1 . . O
H1WB 0.315(9) 0.332(9) 0.200(6) 0.06(3) Uiso d D 1 . . H
H1WA 0.215(10) 0.428(7) 0.251(4) 0.04(2) Uiso d D 1 . . H

loop_
_atom_site_aniso_label
_atom_site_aniso_U_11
_atom_site_aniso_U_22
_atom_site_aniso_U_33
_atom_site_aniso_U_12
_atom_site_aniso_U_13
_atom_site_aniso_U_23
Zn1 0.0290(4) 0.0199(5) 0.0529(6) 0.0033(3) 0.0134(3) 0.0226(4)
S1 0.0339(8) 0.0317(10) 0.0776(13) 0.0141(7) 0.0285(8) 0.0344(10)
O1 0.043(2) 0.018(2) 0.085(4) 0.0108(19) 0.032(2) 0.032(3)
O2 0.039(2) 0.044(3) 0.073(4) 0.011(2) 0.013(2) 0.045(3)
O3 0.048(3) 0.035(3) 0.075(4) 0.002(2) 0.023(2) 0.030(3)
N1 0.030(2) 0.018(3) 0.052(3) 0.0030(19) 0.012(2) 0.022(3)
N2 0.031(2) 0.026(3) 0.048(3) 0.004(2) 0.011(2) 0.024(3)
C1 0.035(3) 0.033(4) 0.050(4) 0.000(3) -0.001(3) 0.026(4)
C2 0.051(4) 0.022(4) 0.040(4) 0.008(3) 0.008(3) 0.012(3)
C3 0.037(3) 0.032(4) 0.049(4) 0.015(3) 0.018(3) 0.025(3)
C4 0.029(3) 0.021(3) 0.042(4) 0.007(2) 0.008(2) 0.022(3)
C5 0.035(3) 0.013(3) 0.048(4) 0.014(2) 0.019(3) 0.021(3)
C6 0.023(2) 0.020(3) 0.048(4) 0.007(2) 0.015(2) 0.018(3)
C7 0.033(3) 0.019(3) 0.044(4) 0.006(2) 0.012(3) 0.015(3)
C8 0.036(3) 0.019(3) 0.051(4) 0.009(2) 0.015(3) 0.014(3)
C9 0.050(3) 0.034(4) 0.028(4) 0.016(3) 0.014(3) 0.010(3)
C10 0.043(3) 0.030(4) 0.054(5) 0.005(3) 0.014(3) 0.031(4)
C11 0.058(4) 0.051(5) 0.056(5) 0.018(4) 0.017(4) 0.036(4)
C12 0.052(4) 0.027(4) 0.046(4) -0.001(3) 0.011(3) 0.011(4)
O1W 0.102(6) 0.052(5) 0.063(5) 0.008(4) -0.017(4) 0.027(4)

loop_
_atom_type_symbol
_atom_type_description
_atom_type_scat_dispersion_real
_atom_type_scat_dispersion_imag
_atom_type_scat_source
C C 0.0033 0.0016 'International Tables Vol C Tables 4.2.6.8 and 6.1.1.4'
H H 0.0000 0.0000 'International Tables Vol C Tables 4.2.6.8 and 6.1.1.4'
N N 0.0061 0.0033 'International Tables Vol C Tables 4.2.6.8 and 6.1.1.4'
O O 0.0106 0.0060 'International Tables Vol C Tables 4.2.6.8 and 6.1.1.4'
S S 0.1246 0.1234 'International Tables Vol C Tables 4.2.6.8 and 6.1.1.4'
Zn Zn 0.2839 1.4301 'International Tables Vol C Tables 4.2.6.8 and 6.1.1.4'

loop_
_geom_angle_atom_site_label_1
_geom_angle_atom_site_label_2
_geom_angle_atom_site_label_3
_geom_angle_site_symmetry_1
_geom_angle_site_symmetry_3
_geom_angle
_geom_angle_publ_flag
O1 Zn1 O2 2_666 . 121.9(2) y
O1 Zn1 N2 2_666 . 102.8(2) y
O2 Zn1 N2 . . 134.7(2) y
O1 Zn1 N1 2_666 . 99.3(2) y
O2 Zn1 N1 . . 99.28(19) y
N2 Zn1 N1 . . 78.6(2) y
O1 Zn1 O3 2_666 . 107.4(2) y
O2 Zn1 O3 . . 66.9(2) y
N2 Zn1 O3 . . 94.9(2) y
N1 Zn1 O3 . . 153.3(2) y
O3 S1 O1 . . 106.8(3) no
O3 S1 O2 . . 99.8(3) no
O1 S1 O2 . . 105.5(3) no
O3 S1 Zn1 . . 53.4(2) ?
O1 S1 Zn1 . . 109.56(18) ?
O2 S1 Zn1 . . 46.85(17) ?
S1 O1 Zn1 . 2_666 131.6(3) ?
S1 O2 Zn1 . . 99.6(2) ?
S1 O3 Zn1 . . 93.0(3) ?
C5 N1 C1 . . 118.8(5) ?
C5 N1 Zn1 . . 113.7(4) ?
C1 N1 Zn1 . . 126.8(4) ?
C10 N2 C6 . . 117.5(5) ?
C10 N2 Zn1 . . 126.8(4) ?
C6 N2 Zn1 . . 115.5(4) ?
N1 C1 C2 . . 122.3(6) ?
N1 C1 H1 . . 118.9 ?
C2 C1 H1 . . 118.9 ?
C1 C2 C3 . . 119.3(6) ?
C1 C2 H2 . . 120.3 ?
C3 C2 H2 . . 120.3 ?
C4 C3 C2 . . 118.4(6) ?
C4 C3 C11 . . 121.4(6) ?
C2 C3 C11 . . 120.2(6) ?
C3 C4 C5 . . 120.0(5) ?
C3 C4 H4 . . 120.0 ?
C5 C4 H4 . . 120.0 ?
N1 C5 C4 . . 121.1(6) ?
N1 C5 C6 . . 116.0(5) ?
C4 C5 C6 . . 122.9(5) ?
N2 C6 C7 . . 120.9(6) ?
N2 C6 C5 . . 115.0(5) ?
C7 C6 C5 . . 124.1(6) ?
C8 C7 C6 . . 120.7(6) ?
C8 C7 H7 . . 119.6 ?
C6 C7 H7 . . 119.6 ?
C7 C8 C9 . . 117.4(6) ?
C7 C8 C12 . . 120.6(6) ?
C9 C8 C12 . . 122.0(6) ?
C10 C9 C8 . . 120.6(6) ?
C10 C9 H9 . . 119.7 ?
C8 C9 H9 . . 119.7 ?
N2 C10 C9 . . 122.8(6) ?
N2 C10 H10 . . 118.6 ?
C9 C10 H10 . . 118.6 ?
C3 C11 H11A . . 109.5 ?
C3 C11 H11B . . 109.5 ?
H11A C11 H11B . . 109.5 ?
C3 C11 H11C . . 109.5 ?
H11A C11 H11C . . 109.5 ?
H11B C11 H11C . . 109.5 ?
C8 C12 H12A . . 109.5 ?
C8 C12 H12B . . 109.5 ?
H12A C12 H12B . . 109.5 ?
C8 C12 H12C . . 109.5 ?
H12A C12 H12C . . 109.5 ?
H12B C12 H12C . . 109.5 ?
H1WB O1W H1WA . . 111(3) ?

loop_
_geom_bond_atom_site_label_1
_geom_bond_atom_site_label_2
_geom_bond_site_symmetry_2
_geom_bond_distance
_geom_bond_publ_flag
Zn1 O1 2_666 1.951(4) y
Zn1 O2 . 2.022(4) y
Zn1 N2 . 2.049(5) y
Zn1 N1 . 2.110(5) y
Zn1 O3 . 2.198(5) y
S1 O3 . 1.514(5) y
S1 O1 . 1.522(5) y
S1 O2 . 1.532(5) y
N1 C5 . 1.333(7) ?
N1 C1 . 1.356(9) ?
N2 C10 . 1.349(9) ?
N2 C6 . 1.361(8) ?
C1 C2 . 1.371(9) ?
C1 H1 . 0.9300 ?
C2 C3 . 1.385(8) ?
C2 H2 . 0.9300 ?
C3 C4 . 1.371(9) ?
C3 C11 . 1.523(9) ?
C4 C5 . 1.399(8) ?
C4 H4 . 0.9300 ?
C5 C6 . 1.474(9) ?
C6 C7 . 1.394(8) ?
C7 C8 . 1.371(9) ?
C7 H7 . 0.9300 ?
C8 C9 . 1.375(9) ?
C8 C12 . 1.510(9) ?
C9 C10 . 1.361(9) ?
C9 H9 . 0.9300 ?
C10 H10 . 0.9300 ?
C11 H11A . 0.9600 ?
C11 H11B . 0.9600 ?
C11 H11C . 0.9600 ?
C12 H12A . 0.9600 ?
C12 H12B . 0.9600 ?
C12 H12C . 0.9600 ?
O1W H1WB . 0.83(8) ?
O1W H1WA . 0.82(5) ?

loop_
_geom_hbond_atom_site_label_D
_geom_hbond_atom_site_label_H
_geom_hbond_atom_site_label_A
_geom_hbond_site_symmetry_A
_geom_hbond_distance_DH
_geom_hbond_distance_HA
_geom_hbond_distance_DA
_geom_hbond_angle_DHA
O1W H1WB O3 2_666 0.83(8) 2.06(7) 2.823(10) 155(6)
O1W H1WA O2 . 0.82(5) 2.07(6) 2.835(10) 157(6)
C7 H7 O1 1_665 0.93 2.46 3.247(7) 142
C9 H9 O1W 1_666 0.93 2.49 3.374(9) 159
